data_4506862
loop_
_publ_author_name
'Liebig, Thomas J.'
'Ruschewitz, Uwe'

_publ_section_title
;
 Supramolecular Polymers with [Co(en)3]3+Cores (en = ethylenediamine)
;
_journal_issue 11
_journal_name_full 'Crystal Growth &amp; Design'
_journal_page_first 5402
_journal_paper_doi 10.1021/cg3010085
_journal_volume 12
_journal_year 2012
_chemical_formula_moiety 'C6 H24 Co N6, 1.5(C4 O4), 4(H2 O)'
_chemical_formula_sum 'C12 H32 Co N6 O10'
_chemical_formula_weight 479.43
_chemical_name_common '[Co(en)3]ADC3/2 x 4 H2O'
_chemical_name_systematic
;
?
;
_space_group_IT_number 2
_symmetry_cell_setting triclinic
_symmetry_space_group_name_Hall '-P 1'
_symmetry_space_group_name_H-M 'P -1'
_atom_sites_solution_hydrogens difmap
_atom_sites_solution_primary direct
_atom_sites_solution_secondary difmap
_audit_creation_method SHELXL-97
_cell_angle_alpha 87.53(2)
_cell_angle_beta 72.56(2)
_cell_angle_gamma 71.337(19)
_cell_formula_units_Z 2
_cell_length_a 8.5645(14)
_cell_length_b 10.8666(19)
_cell_length_c 12.352(2)
_cell_measurement_reflns_used 3648
_cell_measurement_temperature 293(2)
_cell_measurement_theta_max 25.0
_cell_measurement_theta_min 2.6
_cell_volume 1037.3(3)
_computing_cell_refinement
;
IPDS program system (Stoe IPDS V2.87, 1996/97)
;
_computing_data_collection
;
IPDS program system (Stoe IPDS V2.87, 1996/97)
;
_computing_data_reduction
;
IPDS program system (Stoe IPDS V2.87, 1996/97)
;
_computing_molecular_graphics 'DIAMOND (Brandenburg, 2001)'
_computing_publication_material 'publCIF (Westrip, 2009)'
_computing_structure_refinement 'SHELXL-97 (Sheldrick, 1997)'
_computing_structure_solution 'SIR92 (Altomare, 1993)'
_diffrn_ambient_temperature 293(2)
_diffrn_measured_fraction_theta_full 0.941
_diffrn_measured_fraction_theta_max 0.941
_diffrn_measurement_device_type 'Stoe IPDS I'
_diffrn_measurement_method '\f scans'
_diffrn_radiation_monochromator graphite
_diffrn_radiation_source 'fine-focus sealed tube'
_diffrn_radiation_type MoK\a
_diffrn_radiation_wavelength 0.71073
_diffrn_reflns_av_R_equivalents 0.1217
_diffrn_reflns_av_sigmaI/netI 0.1817
_diffrn_reflns_limit_h_max 10
_diffrn_reflns_limit_h_min -10
_diffrn_reflns_limit_k_max 12
_diffrn_reflns_limit_k_min -12
_diffrn_reflns_limit_l_max 14
_diffrn_reflns_limit_l_min -14
_diffrn_reflns_number 8810
_diffrn_reflns_theta_full 24.99
_diffrn_reflns_theta_max 24.99
_diffrn_reflns_theta_min 2.55
_diffrn_standards_decay_% 0
_diffrn_standards_interval_time 0
_diffrn_standards_number 0
_exptl_absorpt_coefficient_mu 0.889
_exptl_absorpt_correction_T_max 0.837
_exptl_absorpt_correction_T_min 0.808
_exptl_absorpt_correction_type numerical
_exptl_absorpt_process_details
;
(X-RED; Stoe & Cie, 2001; the crystal shape was optimized by
X-SHAPE; Stoe & Cie, 1999)
;
_exptl_crystal_colour orange
_exptl_crystal_density_diffrn 1.532
_exptl_crystal_density_method 'not measured'
_exptl_crystal_description plate
_exptl_crystal_F_000 506
_exptl_crystal_size_max 0.3
_exptl_crystal_size_mid 0.2
_exptl_crystal_size_min 0.2
_refine_diff_density_max 0.438
_refine_diff_density_min -0.616
_refine_diff_density_rms 0.092
_refine_ls_extinction_method none
_refine_ls_goodness_of_fit_ref 0.740
_refine_ls_hydrogen_treatment refxyz
_refine_ls_matrix_type full
_refine_ls_number_parameters 288
_refine_ls_number_reflns 3433
_refine_ls_number_restraints 7
_refine_ls_restrained_S_all 0.741
_refine_ls_R_factor_all 0.1051
_refine_ls_R_factor_gt 0.0460
_refine_ls_shift/su_max 0.000
_refine_ls_shift/su_mean 0.000
_refine_ls_structure_factor_coef Fsqd
_refine_ls_weighting_details 'calc w=1/[\s^2^(Fo^2^)+(0.0065P)^2^+0.0000P] where P=(Fo^2^+2Fc^2^)/3'
_refine_ls_weighting_scheme calc
_refine_ls_wR_factor_gt 0.0633
_refine_ls_wR_factor_ref 0.0769
_reflns_number_gt 1770
_reflns_number_total 3648
_reflns_threshold_expression >2\s(I)
_cod_data_source_file cg3010085_si_001.cif
_cod_data_source_block ltj100
_cod_database_code 4506862

loop_
_symmetry_equiv_pos_as_xyz
'x, y, z'
'-x, -y, -z'

loop_
_atom_site_label
_atom_site_type_symbol
_atom_site_fract_x
_atom_site_fract_y
_atom_site_fract_z
_atom_site_U_iso_or_equiv
_atom_site_adp_type
_atom_site_occupancy
_atom_site_symmetry_multiplicity
_atom_site_calc_flag
_atom_site_refinement_flags
C1 C 0.6730(6) 0.3138(5) 0.3153(4) 0.0313(12) Uani 1 1 d .
H1A H 0.5795 0.3928 0.3488 0.046(4) Uiso 1 1 calc R
H1B H 0.7813 0.3325 0.2951 0.046(4) Uiso 1 1 calc R
C2 C 0.6752(6) 0.2085(4) 0.3970(4) 0.0317(12) Uani 1 1 d .
H2A H 0.7802 0.1352 0.3693 0.046(4) Uiso 1 1 calc R
H2B H 0.6704 0.2401 0.4705 0.046(4) Uiso 1 1 calc R
C3 C 0.5630(7) -0.0926(4) 0.2081(4) 0.0366(13) Uani 1 1 d .
H3A H 0.6414 -0.1786 0.2119 0.046(4) Uiso 1 1 calc R
H3B H 0.5309 -0.0910 0.1390 0.046(4) Uiso 1 1 calc R
C4 C 0.4080(7) -0.0633(4) 0.3077(4) 0.0376(14) Uani 1 1 d .
H4A H 0.4408 -0.0850 0.3765 0.046(4) Uiso 1 1 calc R
H4B H 0.3360 -0.1140 0.3012 0.046(4) Uiso 1 1 calc R
C5 C 0.3057(7) 0.3310(4) 0.1133(4) 0.0386(14) Uani 1 1 d .
H5A H 0.2452 0.3299 0.0585 0.046(4) Uiso 1 1 calc R
H5B H 0.3647 0.3953 0.0924 0.046(4) Uiso 1 1 calc R
C6 C 0.1802(7) 0.3655(4) 0.2295(4) 0.0378(14) Uani 1 1 d .
H6A H 0.1119 0.4569 0.2368 0.046(4) Uiso 1 1 calc R
H6B H 0.1025 0.3143 0.2441 0.046(4) Uiso 1 1 calc R
C7 C 0.1136(7) 0.1872(4) 0.5957(4) 0.0303(12) Uani 1 1 d .
C8 C -0.1493(7) 0.3144(4) 0.9313(4) 0.0274(12) Uani 1 1 d .
C9 C 1.1296(6) 0.0491(4) 0.1001(4) 0.0293(12) Uani 1 1 d .
C71 C 0.0148(6) 0.2317(4) 0.7130(4) 0.0285(12) Uani 1 1 d .
C72 C -0.0603(6) 0.2667(4) 0.8099(4) 0.0298(12) Uani 1 1 d .
C91 C 1.0331(6) 0.0154(5) 0.0299(4) 0.0281(12) Uani 1 1 d .
N1 N 0.6477(5) 0.2658(4) 0.2134(3) 0.0304(11) Uani 1 1 d .
H1C H 0.7485 0.2107 0.1701 0.051(5) Uiso 1 1 calc R
H1D H 0.6124 0.3332 0.1718 0.051(5) Uiso 1 1 calc R
N2 N 0.5217(5) 0.1684(3) 0.4068(3) 0.0241(10) Uani 1 1 d .
H2C H 0.4292 0.2213 0.4593 0.051(5) Uiso 1 1 calc R
H2D H 0.5403 0.0867 0.4299 0.051(5) Uiso 1 1 calc R
N3 N 0.6478(5) 0.0049(3) 0.2071(3) 0.0288(10) Uani 1 1 d .
H3C H 0.7148 0.0086 0.1360 0.051(5) Uiso 1 1 calc R
H3D H 0.7161 -0.0179 0.2525 0.051(5) Uiso 1 1 calc R
N4 N 0.3113(5) 0.0782(3) 0.3124(3) 0.0266(10) Uani 1 1 d .
H4C H 0.2449 0.1056 0.3842 0.051(5) Uiso 1 1 calc R
H4D H 0.2417 0.0922 0.2680 0.051(5) Uiso 1 1 calc R
N5 N 0.4318(5) 0.2021(3) 0.1126(3) 0.0262(10) Uani 1 1 d .
H5C H 0.5315 0.1951 0.0577 0.051(5) Uiso 1 1 calc R
H5D H 0.3910 0.1401 0.0975 0.051(5) Uiso 1 1 calc R
N6 N 0.2819(5) 0.3374(3) 0.3112(3) 0.0309(11) Uani 1 1 d .
H6C H 0.2141 0.3292 0.3807 0.051(5) Uiso 1 1 calc R
H6D H 0.3222 0.4035 0.3157 0.051(5) Uiso 1 1 calc R
O1 O -0.8173(5) 0.4557(3) 0.8490(3) 0.0416(10) Uani 1 1 d D
O2 O -0.2678(5) 0.4193(4) 0.5711(4) 0.0527(11) Uani 1 1 d D
O3 O -0.4640(5) 0.4135(4) 0.7961(4) 0.0635(12) Uani 1 1 d D
O4 O -0.3174(8) 0.6148(4) 0.4123(4) 0.0782(17) Uani 1 1 d D
O7A O 0.2509(5) 0.0920(3) 0.5813(3) 0.0415(10) Uani 1 1 d .
O7B O 0.0595(5) 0.2450(3) 0.5179(3) 0.0486(11) Uani 1 1 d .
O8A O -0.0614(5) 0.3444(3) 0.9827(3) 0.0444(10) Uani 1 1 d .
O8B O -0.3027(5) 0.3200(3) 0.9686(3) 0.0421(10) Uani 1 1 d .
O9A O 1.0445(5) 0.1055(3) 0.1946(3) 0.0457(10) Uani 1 1 d .
O9B O 1.2894(4) 0.0189(3) 0.0538(3) 0.0413(10) Uani 1 1 d .
Co1 Co 0.47477(9) 0.17654(6) 0.25999(6) 0.02031(18) Uani 1 1 d .
H1E H -0.886(6) 0.411(4) 0.901(4) 0.050 Uiso 1 1 d D
H1F H -0.856(6) 0.527(3) 0.892(4) 0.050 Uiso 1 1 d D
H2E H -0.146(4) 0.371(4) 0.551(4) 0.050 Uiso 1 1 d D
H2F H -0.343(6) 0.399(5) 0.639(3) 0.050 Uiso 1 1 d D
H3E H -0.581(4) 0.412(5) 0.823(4) 0.050 Uiso 1 1 d D
H3F H -0.415(6) 0.374(4) 0.857(3) 0.050 Uiso 1 1 d D
H4E H -0.254(6) 0.585(4) 0.337(3) 0.050 Uiso 1 1 d D
H4F H -0.298(8) 0.552(5) 0.451(5) 0.050 Uiso 1 1 d .

loop_
_atom_site_aniso_label
_atom_site_aniso_U_11
_atom_site_aniso_U_22
_atom_site_aniso_U_33
_atom_site_aniso_U_23
_atom_site_aniso_U_13
_atom_site_aniso_U_12
C1 0.029(3) 0.042(3) 0.029(3) 0.006(2) -0.014(3) -0.015(2)
C2 0.035(3) 0.036(3) 0.030(3) 0.004(2) -0.013(3) -0.016(2)
C3 0.046(4) 0.030(3) 0.033(3) 0.001(2) -0.018(3) -0.005(3)
C4 0.053(4) 0.032(3) 0.036(3) 0.007(2) -0.018(3) -0.023(3)
C5 0.045(4) 0.032(3) 0.040(3) 0.008(2) -0.018(3) -0.010(3)
C6 0.040(3) 0.028(3) 0.043(3) -0.003(2) -0.013(3) -0.006(2)
C7 0.035(3) 0.029(3) 0.021(3) 0.002(2) -0.002(3) -0.009(2)
C8 0.032(3) 0.021(3) 0.021(3) 0.003(2) 0.000(3) -0.007(2)
C9 0.029(3) 0.041(3) 0.022(3) 0.001(2) -0.007(3) -0.017(3)
C71 0.031(3) 0.027(3) 0.019(3) 0.002(2) -0.001(2) -0.003(2)
C72 0.035(3) 0.029(3) 0.024(3) 0.004(2) -0.005(2) -0.012(2)
C91 0.024(3) 0.039(3) 0.020(3) -0.007(2) 0.001(2) -0.015(2)
N1 0.034(3) 0.036(2) 0.023(2) 0.0043(19) -0.007(2) -0.014(2)
N2 0.024(2) 0.026(2) 0.022(2) 0.0015(18) -0.004(2) -0.0116(18)
N3 0.034(3) 0.025(2) 0.023(2) 0.0019(18) -0.003(2) -0.009(2)
N4 0.027(3) 0.032(2) 0.019(2) -0.0002(19) -0.004(2) -0.010(2)
N5 0.031(3) 0.029(2) 0.019(2) 0.0036(18) -0.007(2) -0.011(2)
N6 0.032(3) 0.024(2) 0.036(3) -0.0050(19) -0.013(2) -0.005(2)
O1 0.042(3) 0.040(2) 0.037(2) -0.0054(18) -0.003(2) -0.0132(19)
O2 0.043(3) 0.046(2) 0.061(3) -0.002(2) -0.012(2) -0.007(2)
O3 0.039(3) 0.097(3) 0.050(3) 0.016(2) -0.011(2) -0.020(3)
O4 0.118(5) 0.052(3) 0.050(3) -0.007(2) -0.006(3) -0.025(3)
O7A 0.036(2) 0.036(2) 0.034(2) -0.0034(17) 0.0016(19) 0.0008(18)
O7B 0.045(3) 0.058(2) 0.025(2) 0.0009(19) -0.0071(19) 0.005(2)
O8A 0.052(3) 0.054(2) 0.032(2) -0.0057(18) -0.011(2) -0.024(2)
O8B 0.031(2) 0.057(2) 0.028(2) 0.0031(18) 0.0028(19) -0.0117(19)
O9A 0.039(2) 0.070(3) 0.024(2) -0.0210(19) 0.0014(18) -0.021(2)
O9B 0.025(2) 0.050(2) 0.047(2) -0.0189(18) -0.0031(19) -0.0144(18)
Co1 0.0219(4) 0.0222(3) 0.0169(3) -0.0008(3) -0.0047(3) -0.0079(3)

loop_
_atom_type_symbol
_atom_type_description
_atom_type_scat_dispersion_real
_atom_type_scat_dispersion_imag
_atom_type_scat_source
C C 0.0033 0.0016 'International Tables Vol C Tables 4.2.6.8 and 6.1.1.4'
H H 0.0000 0.0000 'International Tables Vol C Tables 4.2.6.8 and 6.1.1.4'
N N 0.0061 0.0033 'International Tables Vol C Tables 4.2.6.8 and 6.1.1.4'
O O 0.0106 0.0060 'International Tables Vol C Tables 4.2.6.8 and 6.1.1.4'
Co Co 0.3494 0.9721 'International Tables Vol C Tables 4.2.6.8 and 6.1.1.4'

loop_
_geom_angle_atom_site_label_1
_geom_angle_atom_site_label_2
_geom_angle_atom_site_label_3
_geom_angle
_geom_angle_site_symmetry_1
N1 C1 C2 106.7(4) .
N1 C1 H1A 110.4 .
C2 C1 H1A 110.4 .
N1 C1 H1B 110.4 .
C2 C1 H1B 110.4 .
H1A C1 H1B 108.6 .
N2 C2 C1 107.2(4) .
N2 C2 H2A 110.3 .
C1 C2 H2A 110.3 .
N2 C2 H2B 110.3 .
C1 C2 H2B 110.3 .
H2A C2 H2B 108.5 .
N3 C3 C4 108.8(4) .
N3 C3 H3A 109.9 .
C4 C3 H3A 109.9 .
N3 C3 H3B 109.9 .
C4 C3 H3B 109.9 .
H3A C3 H3B 108.3 .
C3 C4 N4 108.0(4) .
C3 C4 H4A 110.1 .
N4 C4 H4A 110.1 .
C3 C4 H4B 110.1 .
N4 C4 H4B 110.1 .
H4A C4 H4B 108.4 .
N5 C5 C6 108.8(4) .
N5 C5 H5A 109.9 .
C6 C5 H5A 109.9 .
N5 C5 H5B 109.9 .
C6 C5 H5B 109.9 .
H5A C5 H5B 108.3 .
N6 C6 C5 107.2(4) .
N6 C6 H6A 110.3 .
C5 C6 H6A 110.3 .
N6 C6 H6B 110.3 .
C5 C6 H6B 110.3 .
H6A C6 H6B 108.5 .
O7B C7 O7A 125.2(4) .
O7B C7 C71 118.9(4) .
O7A C7 C71 115.9(5) .
O8B C8 O8A 127.7(5) .
O8B C8 C72 116.0(5) .
O8A C8 C72 116.3(4) .
O9A C9 O9B 127.7(5) .
O9A C9 C91 117.5(4) .
O9B C9 C91 114.8(4) .
C72 C71 C7 177.5(5) .
C71 C72 C8 177.3(5) .
C91 C91 C9 175.9(7) 2_755
C1 N1 Co1 109.7(3) .
C1 N1 H1C 109.7 .
Co1 N1 H1C 109.7 .
C1 N1 H1D 109.7 .
Co1 N1 H1D 109.7 .
H1C N1 H1D 108.2 .
C2 N2 Co1 110.5(3) .
C2 N2 H2C 109.5 .
Co1 N2 H2C 109.5 .
C2 N2 H2D 109.5 .
Co1 N2 H2D 109.5 .
H2C N2 H2D 108.1 .
C3 N3 Co1 110.4(3) .
C3 N3 H3C 109.6 .
Co1 N3 H3C 109.6 .
C3 N3 H3D 109.6 .
Co1 N3 H3D 109.6 .
H3C N3 H3D 108.1 .
C4 N4 Co1 109.9(3) .
C4 N4 H4C 109.7 .
Co1 N4 H4C 109.7 .
C4 N4 H4D 109.7 .
Co1 N4 H4D 109.7 .
H4C N4 H4D 108.2 .
C5 N5 Co1 110.1(3) .
C5 N5 H5C 109.6 .
Co1 N5 H5C 109.6 .
C5 N5 H5D 109.6 .
Co1 N5 H5D 109.6 .
H5C N5 H5D 108.2 .
C6 N6 Co1 109.2(3) .
C6 N6 H6C 109.8 .
Co1 N6 H6C 109.8 .
C6 N6 H6D 109.8 .
Co1 N6 H6D 109.8 .
H6C N6 H6D 108.3 .
H1E O1 H1F 96(4) .
H2E O2 H2F 118(4) .
H3E O3 H3F 103(4) .
H4E O4 H4F 106(5) .
N6 Co1 N5 85.64(17) .
N6 Co1 N1 93.75(17) .
N5 Co1 N1 90.57(17) .
N6 Co1 N3 172.97(19) .
N5 Co1 N3 91.78(17) .
N1 Co1 N3 92.82(17) .
N6 Co1 N2 91.28(17) .
N5 Co1 N2 174.09(16) .
N1 Co1 N2 84.59(16) .
N3 Co1 N2 91.84(17) .
N6 Co1 N4 88.97(17) .
N5 Co1 N4 92.59(16) .
N1 Co1 N4 176.0(2) .
N3 Co1 N4 84.61(16) .
N2 Co1 N4 92.39(16) .

loop_
_geom_bond_atom_site_label_1
_geom_bond_atom_site_label_2
_geom_bond_distance
_geom_bond_site_symmetry_2
C1 N1 1.482(6) .
C1 C2 1.492(6) .
C1 H1A 0.9700 .
C1 H1B 0.9700 .
C2 N2 1.483(6) .
C2 H2A 0.9700 .
C2 H2B 0.9700 .
C3 N3 1.461(6) .
C3 C4 1.470(6) .
C3 H3A 0.9700 .
C3 H3B 0.9700 .
C4 N4 1.489(6) .
C4 H4A 0.9700 .
C4 H4B 0.9700 .
C5 N5 1.469(6) .
C5 C6 1.490(6) .
C5 H5A 0.9700 .
C5 H5B 0.9700 .
C6 N6 1.484(6) .
C6 H6A 0.9700 .
C6 H6B 0.9700 .
C7 O7B 1.249(6) .
C7 O7A 1.264(5) .
C7 C71 1.454(6) .
C8 O8B 1.238(6) .
C8 O8A 1.239(6) .
C8 C72 1.493(6) .
C9 O9A 1.238(5) .
C9 O9B 1.252(5) .
C9 C91 1.490(6) .
C71 C72 1.188(6) .
C91 C91 1.171(9) 2_755
N1 Co1 1.956(4) .
N1 H1C 0.9000 .
N1 H1D 0.9000 .
N2 Co1 1.965(4) .
N2 H2C 0.9000 .
N2 H2D 0.9000 .
N3 Co1 1.964(4) .
N3 H3C 0.9000 .
N3 H3D 0.9000 .
N4 Co1 1.969(4) .
N4 H4C 0.9000 .
N4 H4D 0.9000 .
N5 Co1 1.955(4) .
N5 H5C 0.9000 .
N5 H5D 0.9000 .
N6 Co1 1.951(4) .
N6 H6C 0.9000 .
N6 H6D 0.9000 .
O1 H1E 0.97(3) .
O1 H1F 0.87(3) .
O2 H2E 0.97(3) .
O2 H2F 0.96(3) .
O3 H3E 0.96(3) .
O3 H3F 0.99(3) .
O4 H4E 0.94(3) .
O4 H4F 0.82(5) .
